data_4027643
loop_
_publ_author_name
'Stephen Hanessian'
'Ramkrishna Reddy Vakiti'
'St\'ephane Dorich'
'Shyamapada Banerjee'
'Beno\^it Desch\^enes-Simard'

_publ_section_title
;
 Total Synthesis of Pactamycin and Pactamycate: A Detailed Account
;
_journal_name_full 'Journal of Organic Chemistry'
_journal_page_first 9458
_journal_page_last 9472
_journal_paper_doi 10.1021/jo301638z
_journal_volume 77
_journal_year 2012
_chemical_absolute_configuration rmad
_chemical_compound_source 'Synthesized by the authors. See text'
_chemical_formula_moiety 'C32 H32 Br N5 O7'
_chemical_formula_sum 'C32 H32 Br N5 O7'
_chemical_formula_weight 678.54
_chemical_name_systematic
; 
 ? 
;
_space_group_IT_number 18
_symmetry_cell_setting orthorhombic
_symmetry_space_group_name_Hall 'P 2 2ab'
_symmetry_space_group_name_H-M 'P 21 21 2'
_atom_sites_solution_hydrogens geom
_atom_sites_solution_primary direct
_atom_sites_solution_secondary difmap
_audit_creation_method SHELXL-97
_cell_angle_alpha 90
_cell_angle_beta 90
_cell_angle_gamma 90
_cell_formula_units_Z 4
_cell_length_a 18.9799(18)
_cell_length_b 28.093(3)
_cell_length_c 6.3717(6)
_cell_measurement_reflns_used 4588
_cell_measurement_temperature 200
_cell_measurement_theta_max 49.91
_cell_measurement_theta_min 2.81
_cell_volume 3397.4(6)
_computing_cell_refinement 'SAINT V7.34A(Bruker AXS, 2007)'
_computing_data_collection 'APEX2  (Bruker AXS, 2008)'
_computing_data_reduction 'SAINT V7.34A(Bruker AXS, 2007)'
_computing_molecular_graphics 'SHELXTL v6.12 (Bruker AXS, 2001)'
_computing_publication_material 'UdMX (Maris, 2004)'
_computing_structure_refinement 'SHELXL97 (Sheldrick, 2008)'
_computing_structure_solution 'SIR2004 (Burla et al., 2004)'
_diffrn_ambient_temperature 200
_diffrn_detector_area_resol_mean 5.5
_diffrn_measured_fraction_theta_full 0.995
_diffrn_measured_fraction_theta_max 0.995
_diffrn_measurement_device_type 'Bruker Smart 6000'
_diffrn_measurement_method \w
_diffrn_radiation_monochromator 'Montel 200 optics'
_diffrn_radiation_source 'Rotating Anode'
_diffrn_radiation_type CuK\a
_diffrn_radiation_wavelength 1.54178
_diffrn_reflns_av_R_equivalents 0.099
_diffrn_reflns_av_sigmaI/netI 0.0684
_diffrn_reflns_limit_h_max 20
_diffrn_reflns_limit_h_min -23
_diffrn_reflns_limit_k_max 34
_diffrn_reflns_limit_k_min -34
_diffrn_reflns_limit_l_max 7
_diffrn_reflns_limit_l_min -7
_diffrn_reflns_number 36101
_diffrn_reflns_theta_full 72.20
_diffrn_reflns_theta_max 72.20
_diffrn_reflns_theta_min 2.81
_exptl_absorpt_coefficient_mu 2.083
_exptl_absorpt_correction_T_max 0.8465
_exptl_absorpt_correction_T_min 0.6324
_exptl_absorpt_correction_type multi-scan
_exptl_absorpt_process_details 'Sadabs (Sheldrick, 1996)'
_exptl_crystal_colour Colorless
_exptl_crystal_density_diffrn 1.327
_exptl_crystal_description plate
_exptl_crystal_F_000 1400
_exptl_crystal_size_max 0.18
_exptl_crystal_size_mid 0.09
_exptl_crystal_size_min 0.08
_platon_squeeze_details
;
The crystal structure has been squeezed out with PLATON to remove high
disordered ethyl acetate contribution from its solvate structure.
PLATON found a total of 433.8 A^3 solvent accessible void volume with 
contribution from 106 electrons per cell. More precisely, there are two 
voids of 216 A^3 with 53 electrons contribution estimated to contain ethyl 
acetate used as crystallization solvent.
Considering the solvent the physical data should be:
Formula moiety: 'C32 H32 Br N5 O7, 0,5(C4 H8 O2)' or 'C34 H36 Br N5 O8'
Density: 1.413 g cm-3
Absorption coefficient: 2.14 mm-1
F000: 1496.0
;
_refine_diff_density_max 0.204
_refine_diff_density_min -0.407
_refine_diff_density_rms 0.050
_refine_ls_abs_structure_details 'Flack H D (1983), 2796 Friedel Pairs'
_refine_ls_abs_structure_Flack -0.02(2)
_refine_ls_extinction_coef 0.00049(8)
_refine_ls_extinction_expression Fc^*^=kFc[1+0.001xFc^2^\l^3^/sin(2\q)]^-1/4^
_refine_ls_extinction_method SHELXL
_refine_ls_goodness_of_fit_ref 0.876
_refine_ls_hydrogen_treatment mixed
_refine_ls_matrix_type full
_refine_ls_number_parameters 417
_refine_ls_number_reflns 6632
_refine_ls_number_restraints 16
_refine_ls_restrained_S_all 0.878
_refine_ls_R_factor_all 0.0689
_refine_ls_R_factor_gt 0.0494
_refine_ls_shift/su_max 0.002
_refine_ls_shift/su_mean 0.000
_refine_ls_structure_factor_coef Fsqd
_refine_ls_weighting_details 'calc w=1/[\s^2^(Fo^2^)+(0.0622P)^2^] where P=(Fo^2^+2Fc^2^)/3'
_refine_ls_weighting_scheme calc
_refine_ls_wR_factor_gt 0.1128
_refine_ls_wR_factor_ref 0.1211
_reflns_number_gt 4263
_reflns_number_total 6632
_reflns_threshold_expression I>2\s(I)
_cod_data_source_file jo301638z_si_010.cif
_cod_data_source_block benit7
_cod_database_code 4027643

loop_
_symmetry_equiv_pos_as_xyz
'x, y, z'
'-x, -y, z'
'-x+1/2, y+1/2, -z'
'x+1/2, -y+1/2, -z'

loop_
_atom_site_label
_atom_site_type_symbol
_atom_site_fract_x
_atom_site_fract_y
_atom_site_fract_z
_atom_site_U_iso_or_equiv
_atom_site_adp_type
_atom_site_occupancy
_atom_site_symmetry_multiplicity
_atom_site_calc_flag
_atom_site_refinement_flags
Br1 Br 1.13505(3) 0.14279(2) 1.31466(10) 0.0893(2) Uani 1 1 d .
O1 O 0.93530(13) 0.46314(9) 0.3957(4) 0.0441(7) Uani 1 1 d .
O2 O 0.96825(12) 0.31224(8) 0.2761(4) 0.0406(6) Uani 1 1 d .
H2 H 1.0088 0.3242 0.2771 0.061 Uiso 1 1 calc R
O3 O 0.81732(13) 0.31788(9) 0.6238(4) 0.0382(6) Uani 1 1 d .
H3 H 0.8078 0.3471 0.6256 0.057 Uiso 1 1 calc R
O4 O 0.90517(14) 0.23937(8) 0.6150(4) 0.0433(7) Uani 1 1 d .
O5 O 0.90392(17) 0.16489(10) 0.4906(5) 0.0634(9) Uani 1 1 d .
O6 O 0.74944(16) 0.60246(11) 0.9306(5) 0.0677(9) Uani 1 1 d .
O7 O 0.60176(13) 0.14711(10) -0.3002(5) 0.0548(7) Uani 1 1 d .
N1 N 0.85251(14) 0.40820(10) 0.4783(4) 0.0347(7) Uani 1 1 d .
N2 N 0.81495(18) 0.40157(12) 0.0292(5) 0.0499(8) Uani 1 1 d U
N3 N 0.76188(19) 0.41707(12) 0.1193(6) 0.0541(9) Uani 1 1 d U
N4 N 0.7118(2) 0.43495(15) 0.1788(8) 0.0805(13) Uani 1 1 d U
N5 N 0.79802(17) 0.28926(11) 0.0779(5) 0.0387(7) Uani 1 1 d D
H5 H 0.820(2) 0.2975(16) -0.042(4) 0.075(16) Uiso 1 1 d D
C1 C 0.90034(17) 0.38390(12) 0.3297(6) 0.0330(8) Uani 1 1 d .
C2 C 0.85652(18) 0.36584(12) 0.1460(5) 0.0360(8) Uani 1 1 d .
H2A H 0.8902 0.3514 0.0435 0.043 Uiso 1 1 calc R
C3 C 0.81250(19) 0.32414(13) 0.2388(6) 0.0377(9) Uani 1 1 d .
H3A H 0.7666 0.3373 0.2893 0.045 Uiso 1 1 calc R
C4 C 0.85609(18) 0.30677(12) 0.4367(5) 0.0329(8) Uani 1 1 d .
C5 C 0.92510(18) 0.33597(12) 0.4277(6) 0.0313(8) Uani 1 1 d .
C6 C 0.96321(19) 0.34157(13) 0.6352(6) 0.0413(9) Uani 1 1 d .
H6A H 0.9713 0.3101 0.6973 0.062 Uiso 1 1 calc R
H6B H 0.9345 0.3608 0.7307 0.062 Uiso 1 1 calc R
H6C H 1.0085 0.3574 0.6117 0.062 Uiso 1 1 calc R
C7 C 0.8646(2) 0.25338(12) 0.4318(6) 0.0380(8) Uani 1 1 d .
H7A H 0.8178 0.2378 0.4341 0.046 Uiso 1 1 calc R
H7B H 0.8894 0.2436 0.3021 0.046 Uiso 1 1 calc R
C8 C 0.95980(19) 0.42029(12) 0.2882(6) 0.0397(9) Uani 1 1 d .
H8 H 1.0034 0.4088 0.3604 0.048 Uiso 1 1 calc R
C9 C 0.9783(2) 0.43206(15) 0.0663(6) 0.0510(11) Uani 1 1 d .
H9A H 0.9360 0.4429 -0.0079 0.077 Uiso 1 1 calc R
H9B H 0.9971 0.4037 -0.0032 0.077 Uiso 1 1 calc R
H9C H 1.0138 0.4573 0.0645 0.077 Uiso 1 1 calc R
C10 C 0.87590(19) 0.45114(13) 0.4992(6) 0.0356(8) Uani 1 1 d .
C11 C 0.84270(19) 0.48930(13) 0.6187(6) 0.0400(9) Uani 1 1 d .
C12 C 0.7718(2) 0.48561(14) 0.6781(7) 0.0497(10) Uani 1 1 d .
H12 H 0.7459 0.4577 0.6448 0.060 Uiso 1 1 calc R
C13 C 0.7394(2) 0.52246(15) 0.7850(7) 0.0573(12) Uani 1 1 d .
H13 H 0.6912 0.5199 0.8244 0.069 Uiso 1 1 calc R
C14 C 0.7772(2) 0.56294(14) 0.8342(7) 0.0495(10) Uani 1 1 d .
C15 C 0.8478(2) 0.56608(14) 0.7837(7) 0.0538(11) Uani 1 1 d .
H15 H 0.8742 0.5933 0.8240 0.065 Uiso 1 1 calc R
C16 C 0.8797(2) 0.52987(13) 0.6756(7) 0.0469(10) Uani 1 1 d .
H16 H 0.9280 0.5326 0.6388 0.056 Uiso 1 1 calc R
C17 C 0.6752(3) 0.6073(2) 0.9391(10) 0.093(2) Uani 1 1 d .
H17A H 0.6553 0.6015 0.7996 0.140 Uiso 1 1 calc R
H17B H 0.6632 0.6397 0.9846 0.140 Uiso 1 1 calc R
H17C H 0.6559 0.5843 1.0390 0.140 Uiso 1 1 calc R
C18 C 0.73824(19) 0.26027(12) 0.0810(6) 0.0361(8) Uani 1 1 d .
C19 C 0.72799(18) 0.22870(12) -0.0856(6) 0.0361(8) Uani 1 1 d .
H19 H 0.7613 0.2277 -0.1967 0.043 Uiso 1 1 calc R
C20 C 0.66996(18) 0.19880(13) -0.0915(6) 0.0366(8) Uani 1 1 d .
C21 C 0.62094(19) 0.20000(13) 0.0727(6) 0.0420(9) Uani 1 1 d .
H21 H 0.5807 0.1799 0.0696 0.050 Uiso 1 1 calc R
C22 C 0.6315(2) 0.23073(13) 0.2398(6) 0.0416(9) Uani 1 1 d .
H22 H 0.5982 0.2316 0.3509 0.050 Uiso 1 1 calc R
C23 C 0.68969(19) 0.26012(13) 0.2475(6) 0.0409(9) Uani 1 1 d .
H23 H 0.6969 0.2803 0.3654 0.049 Uiso 1 1 calc R
C24 C 0.66011(19) 0.16429(12) -0.2653(6) 0.0393(9) Uani 1 1 d .
C25 C 0.7211(2) 0.14871(15) -0.3980(6) 0.0496(10) Uani 1 1 d .
H25A H 0.7165 0.1147 -0.4298 0.074 Uiso 1 1 calc R
H25B H 0.7652 0.1543 -0.3218 0.074 Uiso 1 1 calc R
H25C H 0.7214 0.1669 -0.5291 0.074 Uiso 1 1 calc R
C26 C 0.9246(2) 0.19291(13) 0.6199(7) 0.0433(10) Uani 1 1 d .
C27 C 0.97171(18) 0.18215(13) 0.7964(7) 0.0421(9) Uani 1 1 d .
C28 C 0.9840(2) 0.21288(15) 0.9637(6) 0.0485(10) Uani 1 1 d .
H28 H 0.9601 0.2426 0.9699 0.058 Uiso 1 1 calc R
C29 C 1.0309(2) 0.20053(16) 1.1216(7) 0.0537(10) Uani 1 1 d U
H29 H 1.0376 0.2213 1.2375 0.064 Uiso 1 1 calc R
C30 C 1.0680(2) 0.15839(15) 1.1121(7) 0.0554(10) Uani 1 1 d U
C31 C 1.0562(3) 0.12788(17) 0.9422(8) 0.0676(13) Uani 1 1 d U
H31 H 1.0821 0.0990 0.9326 0.081 Uiso 1 1 calc R
C32 C 1.0081(2) 0.13883(16) 0.7895(8) 0.0627(13) Uani 1 1 d .
H32 H 0.9994 0.1170 0.6787 0.075 Uiso 1 1 calc R

loop_
_atom_site_aniso_label
_atom_site_aniso_U_11
_atom_site_aniso_U_22
_atom_site_aniso_U_33
_atom_site_aniso_U_23
_atom_site_aniso_U_13
_atom_site_aniso_U_12
Br1 0.0811(4) 0.0944(4) 0.0924(5) -0.0051(4) -0.0388(4) 0.0156(4)
O1 0.0426(14) 0.0370(14) 0.0527(17) -0.0116(13) 0.0129(12) -0.0082(11)
O2 0.0359(14) 0.0404(14) 0.0455(16) -0.0125(13) 0.0113(12) -0.0018(11)
O3 0.0401(14) 0.0421(14) 0.0324(14) -0.0037(12) 0.0104(11) -0.0025(12)
O4 0.0562(16) 0.0302(13) 0.0435(16) 0.0025(12) -0.0041(13) 0.0045(12)
O5 0.076(2) 0.0405(16) 0.074(2) -0.0077(16) -0.0256(17) 0.0021(15)
O6 0.062(2) 0.0596(19) 0.082(2) -0.0360(18) 0.0008(18) 0.0181(16)
O7 0.0383(14) 0.0517(16) 0.074(2) -0.0157(17) -0.0062(14) -0.0068(13)
N1 0.0293(16) 0.0373(17) 0.0377(17) -0.0055(14) 0.0034(13) 0.0018(13)
N2 0.0518(18) 0.0463(19) 0.052(2) 0.0111(17) -0.0108(14) -0.0030(15)
N3 0.0554(19) 0.052(2) 0.055(2) 0.0095(18) -0.0126(16) 0.0046(16)
N4 0.061(2) 0.084(3) 0.096(3) 0.007(3) -0.009(2) 0.022(2)
N5 0.0425(18) 0.0414(18) 0.0323(18) -0.0052(15) 0.0024(15) -0.0153(14)
C1 0.0337(18) 0.0316(17) 0.0336(19) -0.0058(17) 0.0022(16) 0.0005(14)
C2 0.0352(19) 0.0398(19) 0.033(2) -0.0004(16) -0.0041(15) -0.0028(16)
C3 0.0373(19) 0.039(2) 0.036(2) -0.0041(17) -0.0005(16) -0.0057(16)
C4 0.0339(18) 0.0362(19) 0.0286(19) -0.0041(16) 0.0015(15) -0.0002(15)
C5 0.0328(18) 0.0295(17) 0.0316(19) -0.0050(16) 0.0035(15) 0.0039(14)
C6 0.039(2) 0.042(2) 0.043(2) -0.0057(18) -0.0065(17) -0.0004(16)
C7 0.044(2) 0.0322(18) 0.038(2) 0.0016(17) -0.0027(18) 0.0019(17)
C8 0.0350(19) 0.0371(19) 0.047(2) -0.0063(18) 0.0088(18) -0.0039(16)
C9 0.064(3) 0.050(2) 0.040(2) -0.003(2) 0.016(2) -0.016(2)
C10 0.0325(19) 0.039(2) 0.035(2) -0.0014(17) 0.0012(16) -0.0007(16)
C11 0.040(2) 0.0355(19) 0.045(2) -0.0002(18) 0.0011(17) 0.0007(16)
C12 0.048(2) 0.042(2) 0.059(3) -0.004(2) 0.008(2) 0.0014(18)
C13 0.045(2) 0.052(2) 0.075(3) -0.009(2) 0.011(2) 0.0032(19)
C14 0.053(2) 0.042(2) 0.053(3) -0.014(2) 0.005(2) 0.0127(18)
C15 0.056(3) 0.043(2) 0.063(3) -0.012(2) 0.000(2) 0.0030(19)
C16 0.042(2) 0.041(2) 0.057(3) -0.005(2) -0.001(2) 0.0010(17)
C17 0.067(3) 0.097(4) 0.116(5) -0.041(4) -0.006(3) 0.032(3)
C18 0.0362(19) 0.0362(19) 0.036(2) 0.0017(17) -0.0016(16) -0.0042(15)
C19 0.0357(19) 0.041(2) 0.032(2) -0.0029(17) 0.0008(16) -0.0071(15)
C20 0.0356(19) 0.0364(19) 0.038(2) -0.0025(17) -0.0050(16) -0.0015(15)
C21 0.0328(19) 0.041(2) 0.052(2) 0.0038(19) 0.0049(18) -0.0047(16)
C22 0.038(2) 0.048(2) 0.038(2) -0.0013(17) 0.0024(17) -0.0022(17)
C23 0.041(2) 0.047(2) 0.035(2) -0.0020(18) 0.0042(16) -0.0067(17)
C24 0.041(2) 0.0316(18) 0.045(2) -0.0045(17) -0.0071(17) -0.0009(15)
C25 0.047(2) 0.052(2) 0.049(2) -0.007(2) 0.0008(18) -0.0077(19)
C26 0.041(2) 0.035(2) 0.054(3) 0.001(2) 0.0004(19) 0.0026(17)
C27 0.038(2) 0.0371(19) 0.052(2) 0.007(2) 0.0027(18) 0.0017(16)
C28 0.053(2) 0.044(2) 0.048(3) 0.000(2) 0.000(2) 0.0029(19)
C29 0.058(2) 0.052(2) 0.051(2) -0.002(2) 0.003(2) -0.0047(19)
C30 0.054(2) 0.051(2) 0.061(2) -0.004(2) -0.008(2) 0.0035(18)
C31 0.068(3) 0.054(2) 0.081(3) -0.008(2) -0.016(2) 0.021(2)
C32 0.062(3) 0.051(3) 0.075(3) -0.016(3) -0.019(2) 0.021(2)

loop_
_atom_type_symbol
_atom_type_description
_atom_type_scat_dispersion_real
_atom_type_scat_dispersion_imag
_atom_type_scat_source
C C 0.0181 0.0091 'International Tables Vol C Tables 4.2.6.8 and 6.1.1.4'
H H 0.0000 0.0000 'International Tables Vol C Tables 4.2.6.8 and 6.1.1.4'
N N 0.0311 0.0180 'International Tables Vol C Tables 4.2.6.8 and 6.1.1.4'
O O 0.0492 0.0322 'International Tables Vol C Tables 4.2.6.8 and 6.1.1.4'
Br Br -0.6763 1.2805 'International Tables Vol C Tables 4.2.6.8 and 6.1.1.4'

loop_
_geom_angle_atom_site_label_1
_geom_angle_atom_site_label_2
_geom_angle_atom_site_label_3
_geom_angle
_geom_angle_publ_flag
C10 O1 C8 106.8(3) y
C5 O2 H2 109.5 ?
C4 O3 H3 109.5 ?
C26 O4 C7 115.0(3) y
C14 O6 C17 118.4(4) y
C10 N1 C1 106.6(3) y
N3 N2 C2 116.1(3) y
N4 N3 N2 170.8(5) y
C18 N5 C3 122.7(3) y
C18 N5 H5 123(3) ?
C3 N5 H5 110(3) ?
N1 C1 C2 108.1(3) y
N1 C1 C8 104.6(3) y
C2 C1 C8 119.2(3) y
N1 C1 C5 109.2(3) y
C2 C1 C5 100.6(3) y
C8 C1 C5 114.9(3) y
N2 C2 C1 116.9(3) y
N2 C2 C3 114.6(3) y
C1 C2 C3 104.6(3) y
N2 C2 H2A 106.7 ?
C1 C2 H2A 106.7 ?
C3 C2 H2A 106.7 ?
N5 C3 C2 110.1(3) y
N5 C3 C4 117.1(3) y
C2 C3 C4 104.7(3) y
N5 C3 H3A 108.2 ?
C2 C3 H3A 108.2 ?
C4 C3 H3A 108.2 ?
O3 C4 C7 106.7(3) y
O3 C4 C5 110.5(3) y
C7 C4 C5 115.8(3) y
O3 C4 C3 109.0(3) y
C7 C4 C3 110.2(3) y
C5 C4 C3 104.4(3) y
O2 C5 C6 111.3(3) y
O2 C5 C4 105.2(3) y
C6 C5 C4 115.3(3) y
O2 C5 C1 107.8(3) y
C6 C5 C1 113.8(3) y
C4 C5 C1 102.6(3) y
C5 C6 H6A 109.5 ?
C5 C6 H6B 109.5 ?
H6A C6 H6B 109.5 ?
C5 C6 H6C 109.5 ?
H6A C6 H6C 109.5 ?
H6B C6 H6C 109.5 ?
O4 C7 C4 108.0(3) y
O4 C7 H7A 110.1 ?
C4 C7 H7A 110.1 ?
O4 C7 H7B 110.1 ?
C4 C7 H7B 110.1 ?
H7A C7 H7B 108.4 ?
O1 C8 C9 109.6(3) y
O1 C8 C1 103.4(3) y
C9 C8 C1 118.7(3) y
O1 C8 H8 108.2 ?
C9 C8 H8 108.2 ?
C1 C8 H8 108.2 ?
C8 C9 H9A 109.5 ?
C8 C9 H9B 109.5 ?
H9A C9 H9B 109.5 ?
C8 C9 H9C 109.5 ?
H9A C9 H9C 109.5 ?
H9B C9 H9C 109.5 ?
N1 C10 O1 118.0(3) y
N1 C10 C11 126.3(3) y
O1 C10 C11 115.6(3) y
C16 C11 C12 118.4(4) y
C16 C11 C10 121.5(3) y
C12 C11 C10 120.1(3) y
C13 C12 C11 120.3(4) y
C13 C12 H12 119.8 ?
C11 C12 H12 119.8 ?
C14 C13 C12 119.8(4) y
C14 C13 H13 120.1 ?
C12 C13 H13 120.1 ?
O6 C14 C13 124.6(4) y
O6 C14 C15 115.1(4) y
C13 C14 C15 120.3(4) y
C16 C15 C14 119.9(4) y
C16 C15 H15 120.1 ?
C14 C15 H15 120.1 ?
C15 C16 C11 121.2(4) y
C15 C16 H16 119.4 ?
C11 C16 H16 119.4 ?
O6 C17 H17A 109.5 ?
O6 C17 H17B 109.5 ?
H17A C17 H17B 109.5 ?
O6 C17 H17C 109.5 ?
H17A C17 H17C 109.5 ?
H17B C17 H17C 109.5 ?
N5 C18 C19 118.2(3) y
N5 C18 C23 123.0(3) y
C19 C18 C23 118.7(3) y
C20 C19 C18 121.1(3) y
C20 C19 H19 119.5 ?
C18 C19 H19 119.5 ?
C19 C20 C21 119.5(3) y
C19 C20 C24 121.1(3) y
C21 C20 C24 119.3(3) y
C22 C21 C20 119.5(3) y
C22 C21 H21 120.2 ?
C20 C21 H21 120.2 ?
C23 C22 C21 121.1(3) y
C23 C22 H22 119.4 ?
C21 C22 H22 119.4 ?
C22 C23 C18 120.0(3) y
C22 C23 H23 120 ?
C18 C23 H23 120 ?
O7 C24 C20 120.4(4) y
O7 C24 C25 118.6(3) y
C20 C24 C25 121.0(3) y
C24 C25 H25A 109.5 ?
C24 C25 H25B 109.5 ?
H25A C25 H25B 109.5 ?
C24 C25 H25C 109.5 ?
H25A C25 H25C 109.5 ?
H25B C25 H25C 109.5 ?
O5 C26 O4 121.6(4) y
O5 C26 C27 126.0(4) y
O4 C26 C27 112.4(3) y
C28 C27 C32 118.7(4) y
C28 C27 C26 124.1(3) y
C32 C27 C26 117.1(4) y
C29 C28 C27 120.5(4) y
C29 C28 H28 119.7 ?
C27 C28 H28 119.7 ?
C30 C29 C28 120.7(4) y
C30 C29 H29 119.7 ?
C28 C29 H29 119.7 ?
C29 C30 C31 118.6(4) y
C29 C30 BR1 121.3(3) y
C31 C30 BR1 120.0(3) y
C32 C31 C30 121.2(4) y
C32 C31 H31 119.4 ?
C30 C31 H31 119.4 ?
C31 C32 C27 120.1(4) y
C31 C32 H32 119.9 ?
C27 C32 H32 119.9 ?

loop_
_geom_bond_atom_site_label_1
_geom_bond_atom_site_label_2
_geom_bond_distance
_geom_bond_publ_flag
Br1 C30 1.865(4) y
O1 C10 1.349(4) y
O1 C8 1.461(4) y
O2 C5 1.431(4) y
O2 H2 0.84 ?
O3 C4 1.435(4) y
O3 H3 0.84 ?
O4 C26 1.357(4) y
O4 C7 1.453(4) y
O5 C26 1.205(5) y
O6 C14 1.373(4) y
O6 C17 1.416(5) y
O7 C24 1.228(4) y
N1 C10 1.292(4) y
N1 C1 1.479(4) y
N2 N3 1.238(5) y
N2 C2 1.478(4) y
N3 N4 1.140(5) y
N5 C18 1.397(4) y
N5 C3 1.445(4) y
N5 H5 0.90(3) ?
C1 C2 1.523(5) y
C1 C8 1.546(4) y
C1 C5 1.557(5) y
C2 C3 1.556(5) y
C2 H2a 1 ?
C3 C4 1.585(5) y
C3 H3a 1 ?
C4 C7 1.509(5) y
C4 C5 1.546(5) y
C5 C6 1.515(5) y
C6 H6a 0.98 ?
C6 H6b 0.98 ?
C6 H6c 0.98 ?
C7 H7a 0.99 ?
C7 H7b 0.99 ?
C8 C9 1.494(5) y
C8 H8 1 ?
C9 H9a 0.98 ?
C9 H9b 0.98 ?
C9 H9c 0.98 ?
C10 C11 1.458(5) y
C11 C16 1.387(5) y
C11 C12 1.401(5) y
C12 C13 1.384(5) y
C12 H12 0.95 ?
C13 C14 1.381(5) y
C13 H13 0.95 ?
C14 C15 1.382(5) y
C15 C16 1.369(5) y
C15 H15 0.95 ?
C16 H16 0.95 ?
C17 H17a 0.98 ?
C17 H17b 0.98 ?
C17 H17c 0.98 ?
C18 C19 1.397(5) y
C18 C23 1.405(5) y
C19 C20 1.386(5) y
C19 H19 0.95 ?
C20 C21 1.401(5) y
C20 C24 1.483(5) y
C21 C22 1.385(5) y
C21 H21 0.95 ?
C22 C23 1.379(5) y
C22 H22 0.95 ?
C23 H23 0.95 ?
C24 C25 1.498(5) y
C25 H25a 0.98 ?
C25 H25b 0.98 ?
C25 H25c 0.98 ?
C26 C27 1.469(5) y
C27 C28 1.391(5) y
C27 C32 1.400(5) y
C28 C29 1.388(6) y
C28 H28 0.95 ?
C29 C30 1.378(6) y
C29 H29 0.95 ?
C30 C31 1.399(6) y
C31 C32 1.370(6) y
C31 H31 0.95 ?
C32 H32 0.95 ?

loop_
_geom_hbond_atom_site_label_D
_geom_hbond_atom_site_label_H
_geom_hbond_atom_site_label_A
_geom_hbond_distance_DH
_geom_hbond_distance_HA
_geom_hbond_distance_DA
_geom_hbond_angle_DHA
_geom_hbond_site_symmetry_A
O2 H2 O7 0.84 1.95 2.784(4) 176 4
O3 H3 N1 0.84 2.13 2.783(4) 134.1 .
N5 H5 O3 0.90(3) 2.21(2) 3.025(4) 151(4) 1_554

loop_
_geom_torsion_atom_site_label_1
_geom_torsion_atom_site_label_2
_geom_torsion_atom_site_label_3
_geom_torsion_atom_site_label_4
_geom_torsion
_geom_torsion_publ_flag
C10 N1 C1 C2 -122.5(3) y
C10 N1 C1 C8 5.5(4) y
C10 N1 C1 C5 128.9(3) y
N3 N2 C2 C1 -73.5(4) y
N3 N2 C2 C3 49.4(4) y
N1 C1 C2 N2 57.2(4) y
C8 C1 C2 N2 -61.9(4) y
C5 C1 C2 N2 171.5(3) y
N1 C1 C2 C3 -70.7(3) y
C8 C1 C2 C3 170.2(3) y
C5 C1 C2 C3 43.6(3) y
C18 N5 C3 C2 -151.6(3) y
C18 N5 C3 C4 89.0(4) y
N2 C2 C3 N5 80.5(4) y
C1 C2 C3 N5 -150.2(3) y
N2 C2 C3 C4 -152.9(3) y
C1 C2 C3 C4 -23.6(3) y
N5 C3 C4 O3 -125.7(3) y
C2 C3 C4 O3 112.1(3) y
N5 C3 C4 C7 -8.8(4) y
C2 C3 C4 C7 -131.0(3) y
N5 C3 C4 C5 116.2(3) y
C2 C3 C4 C5 -6.0(3) y
O3 C4 C5 O2 162.8(3) y
C7 C4 C5 O2 41.3(4) y
C3 C4 C5 O2 -80.1(3) y
O3 C4 C5 C6 39.7(4) y
C7 C4 C5 C6 -81.8(4) y
C3 C4 C5 C6 156.8(3) y
O3 C4 C5 C1 -84.6(3) y
C7 C4 C5 C1 153.9(3) y
C3 C4 C5 C1 32.5(3) y
N1 C1 C5 O2 177.1(2) y
C2 C1 C5 O2 63.5(3) y
C8 C1 C5 O2 -65.8(4) y
N1 C1 C5 C6 -58.9(4) y
C2 C1 C5 C6 -172.5(3) y
C8 C1 C5 C6 58.2(4) y
N1 C1 C5 C4 66.3(3) y
C2 C1 C5 C4 -47.3(3) y
C8 C1 C5 C4 -176.6(3) y
C26 O4 C7 C4 -172.4(3) y
O3 C4 C7 O4 -62.1(3) y
C5 C4 C7 O4 61.4(4) y
C3 C4 C7 O4 179.6(3) y
C10 O1 C8 C9 133.2(3) y
C10 O1 C8 C1 5.7(4) y
N1 C1 C8 O1 -6.7(4) y
C2 C1 C8 O1 114.2(3) y
C5 C1 C8 O1 -126.4(3) y
N1 C1 C8 C9 -128.4(4) y
C2 C1 C8 C9 -7.5(5) y
C5 C1 C8 C9 112.0(4) y
C1 N1 C10 O1 -2.1(4) y
C1 N1 C10 C11 175.3(3) y
C8 O1 C10 N1 -2.6(4) y
C8 O1 C10 C11 179.8(3) y
N1 C10 C11 C16 163.5(4) y
O1 C10 C11 C16 -19.1(5) y
N1 C10 C11 C12 -16.8(6) y
O1 C10 C11 C12 160.6(4) y
C16 C11 C12 C13 2.0(6) y
C10 C11 C12 C13 -177.7(4) y
C11 C12 C13 C14 -0.3(7) y
C17 O6 C14 C13 -15.0(7) y
C17 O6 C14 C15 164.1(5) y
C12 C13 C14 O6 176.7(4) y
C12 C13 C14 C15 -2.3(7) y
O6 C14 C15 C16 -176.0(4) y
C13 C14 C15 C16 3.1(7) y
C14 C15 C16 C11 -1.4(7) y
C12 C11 C16 C15 -1.2(6) y
C10 C11 C16 C15 178.5(4) y
C3 N5 C18 C19 178.0(3) y
C3 N5 C18 C23 -4.6(6) y
N5 C18 C19 C20 179.7(3) y
C23 C18 C19 C20 2.1(5) y
C18 C19 C20 C21 -0.4(5) y
C18 C19 C20 C24 -178.2(3) y
C19 C20 C21 C22 -0.7(6) y
C24 C20 C21 C22 177.2(3) y
C20 C21 C22 C23 -0.1(6) y
C21 C22 C23 C18 2.0(6) y
N5 C18 C23 C22 179.7(3) y
C19 C18 C23 C22 -2.9(5) y
C19 C20 C24 O7 -161.0(4) y
C21 C20 C24 O7 21.1(5) y
C19 C20 C24 C25 20.6(5) y
C21 C20 C24 C25 -157.3(4) y
C7 O4 C26 O5 -6.4(5) y
C7 O4 C26 C27 173.8(3) y
O5 C26 C27 C28 -167.5(4) y
O4 C26 C27 C28 12.3(5) y
O5 C26 C27 C32 14.9(6) y
O4 C26 C27 C32 -165.3(4) y
C32 C27 C28 C29 -0.6(6) y
C26 C27 C28 C29 -178.2(4) y
C27 C28 C29 C30 2.2(6) y
C28 C29 C30 C31 -1.3(7) y
C28 C29 C30 BR1 176.4(3) y
C29 C30 C31 C32 -1.2(7) y
BR1 C30 C31 C32 -178.9(4) y
C30 C31 C32 C27 2.8(8) y
C28 C27 C32 C31 -1.8(7) y
C26 C27 C32 C31 175.9(4) y

loop_
_platon_squeeze_void_nr
_platon_squeeze_void_average_x
_platon_squeeze_void_average_y
_platon_squeeze_void_average_z
_platon_squeeze_void_volume
_platon_squeeze_void_count_electrons
_platon_squeeze_void_content
1 0.000 0.000 -0.078 216 53 ' '
2 0.500 0.500 -0.006 216 53 ' '
